data_7062692
loop_
_publ_author_name
'Murali, Anna Chandrasekar'
'Pratakshya, Preeta'
'Patel, Pratiksha'
'Nayak, Prakash'
'Peruncheralathan, Saravanan'
'Venkatasubbaiah, Krishnan'

_publ_section_title
;
 Synthesis, structural, and photophysical properties of pyrazolyl
 bis(pentafluorophenyl)boron complexes
;
_journal_issue 38
_journal_name_full 'New Journal of Chemistry'
_journal_page_first 17835
_journal_page_last 17842
_journal_paper_doi 10.1039/D3NJ03025C
_journal_volume 47
_journal_year 2023
_chemical_formula_moiety 'C39 H19 B F10 N2 O'
_chemical_formula_sum 'C39 H19 B F10 N2 O'
_chemical_formula_weight 732.37
_space_group_crystal_system triclinic
_space_group_IT_number 2
_space_group_name_Hall '-P 1'
_space_group_name_H-M_alt 'P -1'
_atom_sites_solution_hydrogens geom
_atom_sites_solution_primary dual
_audit_creation_date 2023-08-12
_audit_creation_method
;
Olex2 1.2-alpha
(compiled 2018.07.26 svn.r3523 for OlexSys, GUI svn.r5532)
;
_audit_update_record
;
2023-08-19 deposited with the CCDC.	2023-08-30 downloaded from the CCDC.
;
_cell_angle_alpha 109.877(2)
_cell_angle_beta 90.082(2)
_cell_angle_gamma 107.239(2)
_cell_formula_units_Z 2
_cell_length_a 7.88670(10)
_cell_length_b 13.1605(3)
_cell_length_c 17.5175(4)
_cell_measurement_reflns_used 14789
_cell_measurement_temperature 100.00(10)
_cell_measurement_theta_max 29.6750
_cell_measurement_theta_min 3.5910
_cell_volume 1622.46(6)
_computing_cell_refinement 'CrysAlisPro 1.171.42.89a (Rigaku OD, 2023)'
_computing_data_collection 'CrysAlisPro 1.171.42.89a (Rigaku OD, 2023)'
_computing_data_reduction 'CrysAlisPro 1.171.42.89a (Rigaku OD, 2023)'
_computing_molecular_graphics 'Olex2 (Dolomanov et al., 2009)'
_computing_publication_material 'Olex2 (Dolomanov et al., 2009)'
_computing_structure_refinement 'ShelXL (Sheldrick, 2015)'
_computing_structure_solution 'ShelXT (Sheldrick, 2015)'
_diffrn_ambient_environment N~2~
_diffrn_ambient_temperature 100.00(10)
_diffrn_detector 'Hybrid Pixel Array Detector'
_diffrn_detector_area_resol_mean 5.8140
_diffrn_detector_type 'Pilatus 200K'
_diffrn_measured_fraction_theta_full 0.997
_diffrn_measured_fraction_theta_max 0.997
_diffrn_measurement_details
;
List of Runs (angles in degrees, time in seconds):

  # Type    Start    End  Width  t~exp~   \w     \q     \k     \f   Frames
#--------------------------------------------------------------------------
  1  \w      4.00  51.00   0.50   47.37    --    1.32-122.00-140.00   94
  2  \w     20.00  69.00   0.50   47.37    --    1.32-151.00  58.00   98
  3  \w     26.00  65.00   0.50   47.37    --   -1.94-151.00  58.00   78
  4  \w     -2.00  34.00   0.50   47.37    --    1.32 -99.00  30.00   72
  5  \w    -39.00  12.00   0.50   47.37    --    1.32 -77.00   0.00  102
  6  \w    -37.00 -11.00   0.50   47.37    --    1.32 -77.00-120.00   52
  7  \w    -42.00  -9.00   0.50   47.37    --    1.32 -77.00-150.00   66
  8  \w    -52.00  13.00   0.50   47.37    --    1.32 -57.00  60.00  130
  9  \w    -66.00 -35.00   0.50   47.37    --   -1.94 -37.00 120.00   62
 10  \w    -40.00  19.00   0.50   47.37    --   -1.94 -77.00 -90.00  118
 11  \w    -25.00  16.00   0.50   47.37    --   -1.94  77.00-180.00   82
 12  \w     -1.00  65.00   0.50   47.37    --   -1.94  37.00  30.00  132
;
_diffrn_measurement_device 'four-circle diffractometer'
_diffrn_measurement_device_type 'SuperNova, Dual, Cu at home/near, Pilatus 200K'
_diffrn_measurement_method '\w scans'
_diffrn_orient_matrix_type 'CrysAlisPro convention (1999,Acta A55,543-557)'
_diffrn_orient_matrix_UB_11 -0.0459738000
_diffrn_orient_matrix_UB_12 -0.0501748000
_diffrn_orient_matrix_UB_13 0.0075899000
_diffrn_orient_matrix_UB_21 0.0275324000
_diffrn_orient_matrix_UB_22 0.0291949000
_diffrn_orient_matrix_UB_23 0.0424295000
_diffrn_orient_matrix_UB_31 -0.0781785000
_diffrn_orient_matrix_UB_32 0.0166748000
_diffrn_orient_matrix_UB_33 0.0045017000
_diffrn_radiation_monochromator mirror
_diffrn_radiation_probe x-ray
_diffrn_radiation_type MoK\a
_diffrn_radiation_wavelength 0.71073
_diffrn_reflns_av_R_equivalents 0.0314
_diffrn_reflns_av_unetI/netI 0.0223
_diffrn_reflns_Laue_measured_fraction_full 0.997
_diffrn_reflns_Laue_measured_fraction_max 0.997
_diffrn_reflns_limit_h_max 9
_diffrn_reflns_limit_h_min -9
_diffrn_reflns_limit_k_max 15
_diffrn_reflns_limit_k_min -15
_diffrn_reflns_limit_l_max 20
_diffrn_reflns_limit_l_min -20
_diffrn_reflns_number 22626
_diffrn_reflns_point_group_measured_fraction_full 0.997
_diffrn_reflns_point_group_measured_fraction_max 0.997
_diffrn_reflns_theta_full 24.999
_diffrn_reflns_theta_max 24.999
_diffrn_reflns_theta_min 3.470
_diffrn_source 'micro-focus sealed X-ray tube'
_diffrn_source_type 'SuperNova (Mo) X-ray Source'
_exptl_absorpt_coefficient_mu 0.130
_exptl_absorpt_correction_T_max 1.00000
_exptl_absorpt_correction_T_min 0.83614
_exptl_absorpt_correction_type multi-scan
_exptl_absorpt_process_details
;
CrysAlisPro 1.171.42.89a (Rigaku Oxford Diffraction, 2023)
Empirical absorption correction using spherical harmonics,
implemented in SCALE3 ABSPACK scaling algorithm.
;
_exptl_crystal_colour colourless
_exptl_crystal_colour_primary colourless
_exptl_crystal_density_diffrn 1.499
_exptl_crystal_description needle
_exptl_crystal_F_000 740
_exptl_crystal_preparation Chloroform/n-hexane
_exptl_crystal_recrystallization_method 'slow evaoporation'
_exptl_crystal_size_max 0.15
_exptl_crystal_size_mid 0.12
_exptl_crystal_size_min 0.11
_refine_diff_density_max 0.304
_refine_diff_density_min -0.232
_refine_diff_density_rms 0.043
_refine_ls_extinction_method none
_refine_ls_goodness_of_fit_ref 1.035
_refine_ls_hydrogen_treatment constr
_refine_ls_matrix_type full
_refine_ls_number_parameters 478
_refine_ls_number_reflns 5704
_refine_ls_number_restraints 0
_refine_ls_restrained_S_all 1.035
_refine_ls_R_factor_all 0.0361
_refine_ls_R_factor_gt 0.0332
_refine_ls_shift/su_max 0.001
_refine_ls_shift/su_mean 0.000
_refine_ls_structure_factor_coef Fsqd
_refine_ls_weighting_details 'w=1/[\s^2^(Fo^2^)+(0.0453P)^2^+0.7555P] where P=(Fo^2^+2Fc^2^)/3'
_refine_ls_weighting_scheme calc
_refine_ls_wR_factor_gt 0.0871
_refine_ls_wR_factor_ref 0.0892
_reflns_Friedel_coverage 0.000
_reflns_number_gt 5241
_reflns_number_total 5704
_reflns_threshold_expression 'I > 2\s(I)'
_cod_data_source_file d3nj03025c2.cif
_cod_data_source_block acm-ta-1_autored
_cod_depositor_comments 'Adding full bibliography for 7062692--7062694.cif.'
_cod_original_cell_volume 1622.45(6)
_cod_database_code 7062692
_shelx_shelxl_version_number 2018/3
_chemical_oxdiff_formula 'C156 H76 B4 F40 N8 O4 '
_shelx_space_group_comment
;
The symmetry employed for this shelxl refinement is uniquely defined
by the following loop, which should always be used as a source of
symmetry information in preference to the above space-group names.
They are only intended as comments.
;
_shelx_estimated_absorpt_t_max 0.986
_shelx_estimated_absorpt_t_min 0.981
_diffrn_oxdiff_digest_frames
;
012d3b8fb4e2e2d4f0cdfd677b431afc1c01086aaf7
;
_reflns_odcompleteness_completeness 99.68
_reflns_odcompleteness_iscentric 1
_reflns_odcompleteness_theta 25.30
_olex2_refinement_description
;
1. Fixed Uiso
 At 1.2 times of:
  All C(H) groups
2.a Aromatic/amide H refined with riding coordinates:
 C20(H20), C18(H18), C24(H24), C22(H22), C14(H14), C23(H23), C12(H12), C3(H3),
 C6(H6), C4(H4), C21(H21), C5(H5), C8(H8), C11(H11), C17(H17), C9(H9), C15(H15),
  C10(H10), C16(H16)
;
_olex2_submission_special_instructions 'No special instructions were received'
_oxdiff_exptl_absorpt_empirical_details
;
Empirical correction (ABSPACK) includes:
- Absorption correction using spherical harmonics
- Frame scaling
;
_oxdiff_exptl_absorpt_empirical_full_max 1.330
_oxdiff_exptl_absorpt_empirical_full_min 0.778

loop_
_space_group_symop_operation_xyz
'x, y, z'
'-x, -y, -z'

loop_
_atom_site_label
_atom_site_type_symbol
_atom_site_fract_x
_atom_site_fract_y
_atom_site_fract_z
_atom_site_U_iso_or_equiv
_atom_site_adp_type
_atom_site_occupancy
_atom_site_site_symmetry_order
_atom_site_calc_flag
_atom_site_refinement_flags_posn
_atom_site_refinement_flags_adp
_atom_site_refinement_flags_occupancy
_atom_site_disorder_assembly
_atom_site_disorder_group
F1 F 0.33716(10) 0.67709(7) 0.40910(5) 0.02140(18) Uani 1 1 d . . . . .
F5 F 0.86999(10) 0.91584(7) 0.35756(5) 0.02406(19) Uani 1 1 d . . . . .
F10 F 0.57885(11) 0.92450(7) 0.27861(5) 0.02452(19) Uani 1 1 d . . . . .
F2 F 0.37218(12) 0.82731(8) 0.55869(5) 0.0294(2) Uani 1 1 d . . . . .
F6 F 0.65564(12) 0.57257(7) 0.11926(5) 0.0257(2) Uani 1 1 d . . . . .
F4 F 0.89026(11) 1.07138(7) 0.50592(5) 0.0285(2) Uani 1 1 d . . . . .
F3 F 0.64764(12) 1.02740(7) 0.60923(5) 0.0300(2) Uani 1 1 d . . . . .
F7 F 0.71611(12) 0.64664(8) -0.00553(5) 0.0311(2) Uani 1 1 d . . . . .
F8 F 0.72505(12) 0.86111(8) 0.01225(6) 0.0332(2) Uani 1 1 d . . . . .
F9 F 0.64313(14) 0.99520(8) 0.15449(6) 0.0368(2) Uani 1 1 d . . . . .
O1 O 0.76065(12) 0.65965(8) 0.28720(6) 0.0173(2) Uani 1 1 d . . . . .
N2 N 0.44309(15) 0.50444(9) 0.28859(7) 0.0165(2) Uani 1 1 d . . . . .
N1 N 0.43534(14) 0.58891(9) 0.26094(7) 0.0148(2) Uani 1 1 d . . . . .
C29 C 0.48015(17) 0.77277(11) 0.42965(8) 0.0169(3) Uani 1 1 d . . . . .
C35 C 0.65572(17) 0.67956(12) 0.13202(9) 0.0188(3) Uani 1 1 d . . . . .
C34 C 0.62348(16) 0.74655(11) 0.20757(8) 0.0163(3) Uani 1 1 d . . . . .
C33 C 0.74075(17) 0.89144(12) 0.40502(8) 0.0183(3) Uani 1 1 d . . . . .
C25 C 0.29074(17) 0.41477(11) 0.25898(8) 0.0168(3) Uani 1 1 d . . . . .
C2 C 0.75311(18) 0.60470(11) 0.34055(8) 0.0176(3) Uani 1 1 d . . . . .
C28 C 0.60096(17) 0.79000(11) 0.37426(8) 0.0155(3) Uani 1 1 d . . . . .
C19 C 0.22143(16) 0.62755(11) 0.18063(8) 0.0150(3) Uani 1 1 d . . . . .
C1 C 0.59293(18) 0.52583(11) 0.34467(8) 0.0177(3) Uani 1 1 d . . . . .
C27 C 0.27785(17) 0.55335(11) 0.21556(8) 0.0151(3) Uani 1 1 d . . . . .
C13 C 0.00667(18) 0.36883(11) 0.16637(8) 0.0177(3) Uani 1 1 d . . . . .
C26 C 0.18302(18) 0.44258(11) 0.21147(8) 0.0165(3) Uani 1 1 d . . . . .
C39 C 0.61801(17) 0.85237(12) 0.21084(8) 0.0186(3) Uani 1 1 d . . . . .
C20 C 0.18690(18) 0.59624(12) 0.09640(8) 0.0195(3) Uani 1 1 d . . . . .
H20 H 0.197741 0.526144 0.060838 0.023 Uiso 1 1 calc R . . . .
C7 C 0.24913(18) 0.31023(11) 0.27924(8) 0.0184(3) Uani 1 1 d . . . . .
C30 C 0.49412(18) 0.84956(12) 0.50831(8) 0.0207(3) Uani 1 1 d . . . . .
C32 C 0.75702(18) 0.97206(11) 0.48185(9) 0.0207(3) Uani 1 1 d . . . . .
C18 C -0.13764(18) 0.41059(12) 0.16922(8) 0.0207(3) Uani 1 1 d . . . . .
H18 H -0.122024 0.488749 0.198531 0.025 Uiso 1 1 calc R . . . .
C31 C 0.63341(19) 0.95021(12) 0.53427(8) 0.0215(3) Uani 1 1 d . . . . .
C24 C 0.19980(18) 0.72858(11) 0.23245(8) 0.0184(3) Uani 1 1 d . . . . .
H24 H 0.220684 0.749479 0.289979 0.022 Uiso 1 1 calc R . . . .
C22 C 0.11876(18) 0.76910(12) 0.11644(9) 0.0224(3) Uani 1 1 d . . . . .
H22 H 0.086479 0.818418 0.094429 0.027 Uiso 1 1 calc R . . . .
C14 C -0.0180(2) 0.25433(12) 0.12111(9) 0.0221(3) Uani 1 1 d . . . . .
H14 H 0.080132 0.225668 0.117340 0.027 Uiso 1 1 calc R . . . .
C23 C 0.14769(19) 0.79887(12) 0.20007(9) 0.0225(3) Uani 1 1 d . . . . .
H23 H 0.131917 0.867529 0.235491 0.027 Uiso 1 1 calc R . . . .
C12 C 0.09623(19) 0.28211(12) 0.31697(9) 0.0224(3) Uani 1 1 d . . . . .
H12 H 0.021979 0.329432 0.329080 0.027 Uiso 1 1 calc R . . . .
C3 C 0.90342(18) 0.62690(12) 0.39217(9) 0.0223(3) Uani 1 1 d . . . . .
H3 H 1.013241 0.679883 0.389539 0.027 Uiso 1 1 calc R . . . .
C36 C 0.68614(18) 0.71515(13) 0.06610(8) 0.0212(3) Uani 1 1 d . . . . .
C6 C 0.58152(19) 0.47313(12) 0.40204(9) 0.0212(3) Uani 1 1 d . . . . .
H6 H 0.471023 0.422159 0.406285 0.025 Uiso 1 1 calc R . . . .
C4 C 0.89361(19) 0.57187(13) 0.44762(9) 0.0260(3) Uani 1 1 d . . . . .
H4 H 0.997403 0.586253 0.482248 0.031 Uiso 1 1 calc R . . . .
C21 C 0.13672(19) 0.66740(12) 0.06450(9) 0.0227(3) Uani 1 1 d . . . . .
H21 H 0.114603 0.646512 0.007022 0.027 Uiso 1 1 calc R . . . .
C5 C 0.7331(2) 0.49592(13) 0.45283(9) 0.0254(3) Uani 1 1 d . . . . .
H5 H 0.727234 0.459292 0.491514 0.031 Uiso 1 1 calc R . . . .
C8 C 0.35623(19) 0.23993(12) 0.26026(9) 0.0236(3) Uani 1 1 d . . . . .
H8 H 0.459692 0.258434 0.233673 0.028 Uiso 1 1 calc R . . . .
C37 C 0.68704(19) 0.82307(13) 0.07441(9) 0.0236(3) Uani 1 1 d . . . . .
C38 C 0.64948(19) 0.89132(12) 0.14665(9) 0.0236(3) Uani 1 1 d . . . . .
C11 C 0.0523(2) 0.18478(13) 0.33692(10) 0.0273(3) Uani 1 1 d . . . . .
H11 H -0.051479 0.165730 0.363187 0.033 Uiso 1 1 calc R . . . .
C17 C -0.3039(2) 0.33762(14) 0.12915(9) 0.0274(3) Uani 1 1 d . . . . .
H17 H -0.401818 0.366171 0.131007 0.033 Uiso 1 1 calc R . . . .
C9 C 0.3113(2) 0.14254(13) 0.28037(10) 0.0283(3) Uani 1 1 d . . . . .
H9 H 0.384553 0.094609 0.267906 0.034 Uiso 1 1 calc R . . . .
C15 C -0.1844(2) 0.18245(13) 0.08179(9) 0.0289(3) Uani 1 1 d . . . . .
H15 H -0.200380 0.104544 0.051415 0.035 Uiso 1 1 calc R . . . .
C10 C 0.1599(2) 0.11541(13) 0.31849(10) 0.0278(3) Uani 1 1 d . . . . .
H10 H 0.129540 0.048752 0.332143 0.033 Uiso 1 1 calc R . . . .
C16 C -0.3279(2) 0.22375(14) 0.08657(10) 0.0320(4) Uani 1 1 d . . . . .
H16 H -0.442812 0.173830 0.060588 0.038 Uiso 1 1 calc R . . . .
B1 B 0.60633(19) 0.69987(12) 0.28305(9) 0.0161(3) Uani 1 1 d . . . . .

loop_
_atom_site_aniso_label
_atom_site_aniso_U_11
_atom_site_aniso_U_22
_atom_site_aniso_U_33
_atom_site_aniso_U_23
_atom_site_aniso_U_13
_atom_site_aniso_U_12
F1 0.0166(4) 0.0245(4) 0.0243(4) 0.0120(3) 0.0051(3) 0.0043(3)
F5 0.0188(4) 0.0233(4) 0.0272(4) 0.0101(3) 0.0053(3) 0.0012(3)
F10 0.0345(5) 0.0199(4) 0.0255(4) 0.0107(3) 0.0095(4) 0.0146(4)
F2 0.0312(5) 0.0409(5) 0.0238(4) 0.0148(4) 0.0138(4) 0.0186(4)
F6 0.0390(5) 0.0205(4) 0.0236(4) 0.0093(3) 0.0067(4) 0.0161(4)
F4 0.0259(4) 0.0177(4) 0.0345(5) 0.0033(4) -0.0068(4) 0.0036(3)
F3 0.0402(5) 0.0297(5) 0.0202(4) 0.0004(4) -0.0008(4) 0.0213(4)
F7 0.0418(5) 0.0413(5) 0.0199(4) 0.0133(4) 0.0120(4) 0.0241(4)
F8 0.0385(5) 0.0478(6) 0.0326(5) 0.0315(4) 0.0162(4) 0.0207(4)
F9 0.0558(6) 0.0291(5) 0.0442(6) 0.0277(4) 0.0190(5) 0.0232(5)
O1 0.0172(5) 0.0208(5) 0.0207(5) 0.0127(4) 0.0057(4) 0.0092(4)
N2 0.0188(6) 0.0163(5) 0.0199(6) 0.0113(5) 0.0034(4) 0.0078(5)
N1 0.0182(5) 0.0133(5) 0.0164(5) 0.0084(4) 0.0027(4) 0.0065(4)
C29 0.0150(6) 0.0187(7) 0.0214(7) 0.0104(5) 0.0009(5) 0.0078(5)
C35 0.0176(6) 0.0194(7) 0.0235(7) 0.0108(6) 0.0030(5) 0.0083(5)
C34 0.0121(6) 0.0185(7) 0.0207(7) 0.0103(5) 0.0025(5) 0.0045(5)
C33 0.0157(6) 0.0205(7) 0.0227(7) 0.0111(6) 0.0028(5) 0.0073(5)
C25 0.0182(6) 0.0160(6) 0.0190(7) 0.0086(5) 0.0059(5) 0.0068(5)
C2 0.0202(7) 0.0198(7) 0.0190(7) 0.0100(5) 0.0068(5) 0.0118(5)
C28 0.0160(6) 0.0169(6) 0.0182(7) 0.0088(5) 0.0009(5) 0.0085(5)
C19 0.0128(6) 0.0140(6) 0.0195(7) 0.0086(5) 0.0013(5) 0.0034(5)
C1 0.0184(6) 0.0195(7) 0.0195(7) 0.0084(5) 0.0028(5) 0.0105(5)
C27 0.0166(6) 0.0149(6) 0.0147(6) 0.0055(5) 0.0030(5) 0.0062(5)
C13 0.0208(7) 0.0186(7) 0.0161(7) 0.0105(5) 0.0044(5) 0.0048(5)
C26 0.0198(6) 0.0155(6) 0.0168(6) 0.0070(5) 0.0047(5) 0.0077(5)
C39 0.0180(6) 0.0196(7) 0.0217(7) 0.0097(6) 0.0054(5) 0.0080(5)
C20 0.0222(7) 0.0176(7) 0.0185(7) 0.0062(5) 0.0020(5) 0.0064(5)
C7 0.0210(7) 0.0158(6) 0.0202(7) 0.0088(5) 0.0014(5) 0.0056(5)
C30 0.0216(7) 0.0292(8) 0.0202(7) 0.0125(6) 0.0061(6) 0.0163(6)
C32 0.0202(7) 0.0161(7) 0.0257(7) 0.0056(6) -0.0049(6) 0.0076(5)
C18 0.0220(7) 0.0239(7) 0.0192(7) 0.0117(6) 0.0052(5) 0.0068(6)
C31 0.0272(7) 0.0224(7) 0.0178(7) 0.0032(6) -0.0018(6) 0.0167(6)
C24 0.0196(6) 0.0192(7) 0.0179(7) 0.0075(5) 0.0024(5) 0.0071(5)
C22 0.0189(7) 0.0242(7) 0.0315(8) 0.0180(6) 0.0012(6) 0.0079(6)
C14 0.0291(7) 0.0189(7) 0.0203(7) 0.0107(6) 0.0032(6) 0.0061(6)
C23 0.0231(7) 0.0179(7) 0.0300(8) 0.0094(6) 0.0040(6) 0.0105(6)
C12 0.0218(7) 0.0229(7) 0.0280(8) 0.0140(6) 0.0052(6) 0.0095(6)
C3 0.0173(7) 0.0270(7) 0.0282(8) 0.0142(6) 0.0048(6) 0.0099(6)
C36 0.0189(7) 0.0300(8) 0.0189(7) 0.0100(6) 0.0059(5) 0.0122(6)
C6 0.0217(7) 0.0237(7) 0.0249(7) 0.0146(6) 0.0059(6) 0.0098(6)
C4 0.0208(7) 0.0365(8) 0.0287(8) 0.0176(7) 0.0010(6) 0.0136(6)
C21 0.0239(7) 0.0267(7) 0.0196(7) 0.0124(6) -0.0009(6) 0.0060(6)
C5 0.0267(7) 0.0331(8) 0.0275(8) 0.0202(7) 0.0045(6) 0.0142(6)
C8 0.0234(7) 0.0225(7) 0.0311(8) 0.0153(6) 0.0096(6) 0.0092(6)
C37 0.0206(7) 0.0364(8) 0.0260(8) 0.0233(7) 0.0088(6) 0.0120(6)
C38 0.0255(7) 0.0226(7) 0.0326(8) 0.0186(6) 0.0084(6) 0.0114(6)
C11 0.0238(7) 0.0283(8) 0.0361(9) 0.0208(7) 0.0097(6) 0.0065(6)
C17 0.0200(7) 0.0385(9) 0.0282(8) 0.0207(7) 0.0035(6) 0.0055(6)
C9 0.0320(8) 0.0227(7) 0.0389(9) 0.0169(7) 0.0088(7) 0.0141(6)
C15 0.0400(9) 0.0185(7) 0.0225(7) 0.0100(6) -0.0021(6) -0.0019(6)
C10 0.0317(8) 0.0207(7) 0.0372(9) 0.0192(7) 0.0052(7) 0.0067(6)
C16 0.0254(8) 0.0353(9) 0.0291(8) 0.0188(7) -0.0056(6) -0.0079(7)
B1 0.0147(7) 0.0160(7) 0.0200(8) 0.0087(6) 0.0027(6) 0.0056(6)

loop_
_atom_type_symbol
_atom_type_description
_atom_type_scat_dispersion_real
_atom_type_scat_dispersion_imag
_atom_type_scat_source
C C 0.0033 0.0016 'International Tables Vol C Tables 4.2.6.8 and 6.1.1.4'
H H 0.0000 0.0000 'International Tables Vol C Tables 4.2.6.8 and 6.1.1.4'
B B 0.0013 0.0007 'International Tables Vol C Tables 4.2.6.8 and 6.1.1.4'
F F 0.0171 0.0103 'International Tables Vol C Tables 4.2.6.8 and 6.1.1.4'
N N 0.0061 0.0033 'International Tables Vol C Tables 4.2.6.8 and 6.1.1.4'
O O 0.0106 0.0060 'International Tables Vol C Tables 4.2.6.8 and 6.1.1.4'

loop_
_geom_angle_atom_site_label_1
_geom_angle_atom_site_label_2
_geom_angle_atom_site_label_3
_geom_angle
_geom_angle_site_symmetry_1
_geom_angle_site_symmetry_3
_geom_angle_publ_flag
C2 O1 B1 114.07(10) . . ?
N1 N2 C1 118.69(11) . . ?
C25 N2 N1 109.17(10) . . ?
C25 N2 C1 131.97(11) . . ?
N2 N1 B1 118.09(10) . . ?
C27 N1 N2 107.88(10) . . ?
C27 N1 B1 133.93(11) . . ?
F1 C29 C28 121.00(12) . . ?
F1 C29 C30 115.16(12) . . ?
C30 C29 C28 123.84(13) . . ?
F6 C35 C34 120.17(12) . . ?
F6 C35 C36 116.04(12) . . ?
C36 C35 C34 123.78(13) . . ?
C35 C34 B1 119.45(11) . . ?
C39 C34 C35 114.07(12) . . ?
C39 C34 B1 126.40(12) . . ?
F5 C33 C28 119.25(12) . . ?
F5 C33 C32 116.44(12) . . ?
C32 C33 C28 124.30(13) . . ?
N2 C25 C26 107.93(11) . . ?
N2 C25 C7 124.15(12) . . ?
C26 C25 C7 127.85(12) . . ?
O1 C2 C1 120.25(12) . . ?
O1 C2 C3 120.43(12) . . ?
C3 C2 C1 119.32(12) . . ?
C29 C28 B1 127.47(12) . . ?
C33 C28 C29 113.87(12) . . ?
C33 C28 B1 118.32(11) . . ?
C20 C19 C27 120.61(12) . . ?
C24 C19 C27 119.68(12) . . ?
C24 C19 C20 119.71(12) . . ?
C2 C1 N2 116.85(12) . . ?
C6 C1 N2 122.46(12) . . ?
C6 C1 C2 120.69(13) . . ?
N1 C27 C19 121.83(11) . . ?
N1 C27 C26 109.29(11) . . ?
C26 C27 C19 128.83(12) . . ?
C18 C13 C26 121.35(12) . . ?
C14 C13 C26 119.50(12) . . ?
C14 C13 C18 119.13(13) . . ?
C25 C26 C27 105.70(12) . . ?
C25 C26 C13 126.16(12) . . ?
C27 C26 C13 128.14(12) . . ?
F10 C39 C34 120.99(12) . . ?
F10 C39 C38 115.23(12) . . ?
C38 C39 C34 123.78(13) . . ?
C21 C20 C19 119.97(13) . . ?
C12 C7 C25 118.02(12) . . ?
C12 C7 C8 120.08(12) . . ?
C8 C7 C25 121.89(12) . . ?
F2 C30 C29 120.65(13) . . ?
F2 C30 C31 119.98(12) . . ?
C31 C30 C29 119.37(13) . . ?
F4 C32 C33 121.14(13) . . ?
F4 C32 C31 119.66(13) . . ?
C31 C32 C33 119.20(13) . . ?
C17 C18 C13 119.86(14) . . ?
F3 C31 C30 120.68(13) . . ?
F3 C31 C32 119.97(13) . . ?
C32 C31 C30 119.34(13) . . ?
C23 C24 C19 119.98(13) . . ?
C23 C22 C21 120.18(13) . . ?
C15 C14 C13 120.42(14) . . ?
C22 C23 C24 120.09(13) . . ?
C11 C12 C7 119.85(13) . . ?
C4 C3 C2 120.03(13) . . ?
F7 C36 C35 121.19(13) . . ?
F7 C36 C37 119.49(12) . . ?
C37 C36 C35 119.32(13) . . ?
C5 C6 C1 119.16(13) . . ?
C3 C4 C5 120.35(13) . . ?
C20 C21 C22 120.04(13) . . ?
C6 C5 C4 120.40(13) . . ?
C9 C8 C7 119.72(13) . . ?
F8 C37 C36 120.12(13) . . ?
F8 C37 C38 120.52(13) . . ?
C38 C37 C36 119.36(13) . . ?
F9 C38 C39 120.45(13) . . ?
F9 C38 C37 119.96(13) . . ?
C37 C38 C39 119.59(13) . . ?
C10 C11 C12 119.92(14) . . ?
C16 C17 C18 120.45(14) . . ?
C10 C9 C8 119.99(14) . . ?
C14 C15 C16 120.13(14) . . ?
C9 C10 C11 120.42(13) . . ?
C17 C16 C15 119.96(14) . . ?
O1 B1 N1 105.13(10) . . ?
O1 B1 C34 107.16(10) . . ?
O1 B1 C28 107.83(11) . . ?
N1 B1 C34 108.90(10) . . ?
N1 B1 C28 109.72(10) . . ?
C34 B1 C28 117.38(11) . . ?

loop_
_geom_bond_atom_site_label_1
_geom_bond_atom_site_label_2
_geom_bond_distance
_geom_bond_site_symmetry_2
_geom_bond_publ_flag
F1 C29 1.3549(16) . ?
F5 C33 1.3502(16) . ?
F10 C39 1.3469(16) . ?
F2 C30 1.3420(16) . ?
F6 C35 1.3483(16) . ?
F4 C32 1.3418(16) . ?
F3 C31 1.3393(16) . ?
F7 C36 1.3420(16) . ?
F8 C37 1.3449(16) . ?
F9 C38 1.3428(16) . ?
O1 C2 1.3543(16) . ?
O1 B1 1.4745(17) . ?
N2 N1 1.3713(15) . ?
N2 C25 1.3590(18) . ?
N2 C1 1.4326(17) . ?
N1 C27 1.3392(17) . ?
N1 B1 1.5961(18) . ?
C29 C28 1.3874(19) . ?
C29 C30 1.385(2) . ?
C35 C34 1.3907(19) . ?
C35 C36 1.383(2) . ?
C34 C39 1.3878(19) . ?
C34 B1 1.6271(19) . ?
C33 C28 1.3874(19) . ?
C33 C32 1.379(2) . ?
C25 C26 1.3920(19) . ?
C25 C7 1.4803(18) . ?
C2 C1 1.3972(19) . ?
C2 C3 1.386(2) . ?
C28 B1 1.6441(19) . ?
C19 C27 1.4795(18) . ?
C19 C20 1.3928(19) . ?
C19 C24 1.3911(19) . ?
C1 C6 1.3916(19) . ?
C27 C26 1.4044(18) . ?
C13 C26 1.4751(19) . ?
C13 C18 1.397(2) . ?
C13 C14 1.397(2) . ?
C39 C38 1.381(2) . ?
C20 C21 1.386(2) . ?
C7 C12 1.390(2) . ?
C7 C8 1.391(2) . ?
C30 C31 1.377(2) . ?
C32 C31 1.376(2) . ?
C18 C17 1.388(2) . ?
C24 C23 1.3884(19) . ?
C22 C23 1.381(2) . ?
C22 C21 1.387(2) . ?
C14 C15 1.382(2) . ?
C12 C11 1.387(2) . ?
C3 C4 1.385(2) . ?
C36 C37 1.375(2) . ?
C6 C5 1.384(2) . ?
C4 C5 1.386(2) . ?
C8 C9 1.389(2) . ?
C37 C38 1.372(2) . ?
C11 C10 1.385(2) . ?
C17 C16 1.382(2) . ?
C9 C10 1.382(2) . ?
C15 C16 1.385(2) . ?
